data_4122611
loop_
_publ_author_name
'Lee, Amy S.'
'Liau, Brian B.'
'Shair, Matthew D.'

_publ_section_title
;
 A unified strategy for the synthesis of 7-membered-ring-containing
 Lycopodium alkaloids.
;
_journal_issue 38
_journal_name_full 'Journal of the American Chemical Society'
_journal_page_first 13442
_journal_page_last 13452
_journal_paper_doi 10.1021/ja507740u
_journal_volume 136
_journal_year 2014
_chemical_absolute_configuration ad
_chemical_formula_sum 'C16 H26 Br N O'
_chemical_formula_weight 328.29
_chemical_name_systematic
; 
 ? 
;
_space_group_IT_number 19
_symmetry_cell_setting orthorhombic
_symmetry_space_group_name_Hall 'P 2ac 2ab'
_symmetry_space_group_name_H-M 'P 21 21 21'
_atom_sites_solution_hydrogens geom
_atom_sites_solution_primary direct
_atom_sites_solution_secondary difmap
_audit_creation_method SHELXL-97
_cell_angle_alpha 90.00
_cell_angle_beta 90.00
_cell_angle_gamma 90.00
_cell_formula_units_Z 4
_cell_length_a 9.1763(3)
_cell_length_b 9.5392(3)
_cell_length_c 17.2775(7)
_cell_measurement_reflns_used 9807
_cell_measurement_temperature 100(2)
_cell_measurement_theta_max 66.7
_cell_measurement_theta_min 4.64
_cell_volume 1512.38(9)
_computing_cell_refinement 'SAINT 7.46A (Bruker-AXS, 2009)'
_computing_data_collection 'APEX2 v2009.3.0 (Bruker-AXS, 2009)'
_computing_data_reduction 'SAINT 7.46A (Bruker-AXS, 2009)'
_computing_molecular_graphics 'Bruker SHELXTL (Sheldrick, 2008)'
_computing_publication_material 'Bruker SHELXTL (Sheldrick, 2008)'
_computing_structure_refinement 'SHELXL-97 (Sheldrick, 2008)'
_computing_structure_solution 'SHELXS-97 (Sheldrick, 2008)'
_diffrn_ambient_temperature 100(2)
_diffrn_measured_fraction_theta_full 0.999
_diffrn_measured_fraction_theta_max 0.999
_diffrn_measurement_device_type
;
Bruker D8 goniometer with CCD area detector  
;
_diffrn_measurement_method 'omega and phi scans'
_diffrn_radiation_monochromator graphite
_diffrn_radiation_source 'I\mS microfocus tube'
_diffrn_radiation_type CuK\a
_diffrn_radiation_wavelength 1.54178
_diffrn_reflns_av_R_equivalents 0.0388
_diffrn_reflns_av_sigmaI/netI 0.0137
_diffrn_reflns_limit_h_max 10
_diffrn_reflns_limit_h_min -10
_diffrn_reflns_limit_k_max 11
_diffrn_reflns_limit_k_min -11
_diffrn_reflns_limit_l_max 20
_diffrn_reflns_limit_l_min -19
_diffrn_reflns_number 30629
_diffrn_reflns_theta_full 66.64
_diffrn_reflns_theta_max 66.64
_diffrn_reflns_theta_min 5.12
_exptl_absorpt_coefficient_mu 3.632
_exptl_absorpt_correction_T_max 0.6697
_exptl_absorpt_correction_T_min 0.5942
_exptl_absorpt_correction_type multi-scan
_exptl_absorpt_process_details SADABS
_exptl_crystal_colour colorless
_exptl_crystal_density_diffrn 1.442
_exptl_crystal_density_method 'not measured'
_exptl_crystal_description needle
_exptl_crystal_F_000 688
_exptl_crystal_size_max 0.16
_exptl_crystal_size_mid 0.14
_exptl_crystal_size_min 0.12
_refine_diff_density_max 0.232
_refine_diff_density_min -0.297
_refine_diff_density_rms 0.060
_refine_ls_abs_structure_details 'Flack H D (1983), Acta Cryst. A39, 876-881'
_refine_ls_abs_structure_Flack -0.013(12)
_refine_ls_extinction_method none
_refine_ls_goodness_of_fit_ref 1.086
_refine_ls_hydrogen_treatment mixed
_refine_ls_matrix_type full
_refine_ls_number_parameters 181
_refine_ls_number_reflns 2677
_refine_ls_number_restraints 0
_refine_ls_restrained_S_all 1.086
_refine_ls_R_factor_all 0.0159
_refine_ls_R_factor_gt 0.0159
_refine_ls_shift/su_max 0.000
_refine_ls_shift/su_mean 0.000
_refine_ls_structure_factor_coef Fsqd
_refine_ls_weighting_details 'calc w=1/[\s^2^(Fo^2^)+(0.0217P)^2^+0.5595P] where P=(Fo^2^+2Fc^2^)/3'
_refine_ls_weighting_scheme calc
_refine_ls_wR_factor_gt 0.0428
_refine_ls_wR_factor_ref 0.0428
_reflns_number_gt 2676
_reflns_number_total 2677
_reflns_threshold_expression >2sigma(I)
_cod_data_source_file ja507740u_si_001.cif
_cod_data_source_block ASL-IX-127
_cod_depositor_comments 'Adding full bibliography for 4122611.cif.'
_cod_original_sg_symbol_H-M P2(1)2(1)2(1)
_cod_database_code 4122611

loop_
_symmetry_equiv_pos_as_xyz
'x, y, z'
'-x+1/2, -y, z+1/2'
'x+1/2, -y+1/2, -z'
'-x, y+1/2, -z+1/2'

loop_
_atom_site_label
_atom_site_type_symbol
_atom_site_fract_x
_atom_site_fract_y
_atom_site_fract_z
_atom_site_U_iso_or_equiv
_atom_site_adp_type
_atom_site_occupancy
_atom_site_symmetry_multiplicity
_atom_site_calc_flag
_atom_site_refinement_flags
Br1 Br -0.242495(18) -0.078005(14) -0.306791(9) 0.01960(6) Uani 1 1 d .
C1 C -0.1816(2) 0.54770(17) -0.21369(9) 0.0176(3) Uani 1 1 d .
H1A H -0.2196 0.6026 -0.1695 0.021 Uiso 1 1 calc R
H1B H -0.0758 0.5661 -0.2182 0.021 Uiso 1 1 calc R
C2 C -0.2074(2) 0.39154(17) -0.19955(9) 0.0210(3) Uani 1 1 d .
H2A H -0.3043 0.3789 -0.1754 0.025 Uiso 1 1 calc R
H2B H -0.1333 0.3566 -0.1627 0.025 Uiso 1 1 calc R
C3 C -0.2002(2) 0.30344(17) -0.27409(9) 0.0183(4) Uani 1 1 d .
H3A H -0.0972 0.2775 -0.2833 0.022 Uiso 1 1 calc R
H3B H -0.2551 0.2155 -0.2653 0.022 Uiso 1 1 calc R
C4 C -0.2594(2) 0.37281(15) -0.34768(8) 0.0137(3) Uani 1 1 d .
C5 C -0.23855(19) 0.27206(14) -0.41846(8) 0.0150(3) Uani 1 1 d .
H5 H -0.3248 0.2080 -0.4198 0.018 Uiso 1 1 calc R
C6 C -0.2276(2) 0.34300(16) -0.49942(9) 0.0182(3) Uani 1 1 d .
H6A H -0.1452 0.2995 -0.5275 0.022 Uiso 1 1 calc R
H6B H -0.3175 0.3203 -0.5285 0.022 Uiso 1 1 calc R
C7 C -0.20649(18) 0.50465(17) -0.50182(9) 0.0159(3) Uani 1 1 d .
H7 H -0.2580 0.5407 -0.5488 0.019 Uiso 1 1 calc R
C8 C -0.04722(18) 0.54810(18) -0.50801(9) 0.0179(4) Uani 1 1 d .
H8A H -0.0407 0.6516 -0.5109 0.021 Uiso 1 1 calc R
H8B H -0.0049 0.5089 -0.5561 0.021 Uiso 1 1 calc R
C9 C 0.03964(18) 0.49621(16) -0.43858(9) 0.0159(3) Uani 1 1 d .
H9 H 0.0381 0.3914 -0.4392 0.019 Uiso 1 1 calc R
C10 C -0.03103(16) 0.54511(17) -0.36303(9) 0.0131(3) Uani 1 1 d .
H10A H 0.0160 0.4957 -0.3193 0.016 Uiso 1 1 calc R
H10B H -0.0122 0.6466 -0.3565 0.016 Uiso 1 1 calc R
C11 C -0.19444(17) 0.52005(16) -0.35909(9) 0.0108(3) Uani 1 1 d .
C12 C -0.27810(16) 0.57144(16) -0.43098(8) 0.0139(3) Uani 1 1 d .
H12 H -0.2781 0.6761 -0.4345 0.017 Uiso 1 1 calc R
C13 C -0.43440(18) 0.51272(19) -0.42071(10) 0.0211(4) Uani 1 1 d .
H13A H -0.5069 0.5892 -0.4162 0.025 Uiso 1 1 calc R
H13B H -0.4619 0.4507 -0.4643 0.025 Uiso 1 1 calc R
C14 C -0.42069(17) 0.43019(19) -0.34465(10) 0.0186(3) Uani 1 1 d .
H14 H -0.4973 0.3572 -0.3363 0.022 Uiso 1 1 calc R
C15 C -0.41548(18) 0.54561(19) -0.28317(10) 0.0192(4) Uani 1 1 d .
H15A H -0.4821 0.6237 -0.2962 0.023 Uiso 1 1 calc R
H15B H -0.4409 0.5086 -0.2314 0.023 Uiso 1 1 calc R
C16 C 0.19799(19) 0.5432(2) -0.44073(11) 0.0257(4) Uani 1 1 d .
H16A H 0.2023 0.6459 -0.4412 0.039 Uiso 1 1 calc R
H16B H 0.2448 0.5065 -0.4875 0.039 Uiso 1 1 calc R
H16C H 0.2489 0.5076 -0.3949 0.039 Uiso 1 1 calc R
N21 N -0.25716(15) 0.59171(13) -0.28660(7) 0.0135(2) Uani 1 1 d .
O1 O -0.11165(13) 0.18610(13) -0.41046(7) 0.0181(2) Uani 1 1 d .
H21 H -0.254(2) 0.683(2) -0.2932(11) 0.026(5) Uiso 1 1 d .
H1 H -0.136(2) 0.120(2) -0.3848(13) 0.023(6) Uiso 1 1 d .

loop_
_atom_site_aniso_label
_atom_site_aniso_U_11
_atom_site_aniso_U_22
_atom_site_aniso_U_33
_atom_site_aniso_U_23
_atom_site_aniso_U_13
_atom_site_aniso_U_12
Br1 0.02503(9) 0.00995(9) 0.02383(9) 0.00041(6) -0.00057(8) -0.00051(7)
C1 0.0284(9) 0.0147(8) 0.0096(7) -0.0016(6) 0.0005(6) 0.0010(7)
C2 0.0373(9) 0.0145(7) 0.0112(7) 0.0019(6) 0.0016(7) 0.0023(7)
C3 0.0328(10) 0.0093(7) 0.0129(7) -0.0005(6) 0.0039(7) 0.0015(7)
C4 0.0164(7) 0.0115(6) 0.0133(6) 0.0000(5) 0.0023(7) -0.0029(7)
C5 0.0172(8) 0.0130(6) 0.0149(7) -0.0026(6) 0.0014(8) -0.0035(7)
C6 0.0235(9) 0.0192(7) 0.0119(7) -0.0030(6) -0.0028(7) -0.0038(7)
C7 0.0192(9) 0.0175(8) 0.0110(7) 0.0034(6) -0.0022(6) -0.0009(6)
C8 0.0213(8) 0.0185(9) 0.0138(7) 0.0011(6) 0.0048(6) -0.0022(7)
C9 0.0125(8) 0.0177(9) 0.0175(8) -0.0017(7) 0.0036(6) -0.0016(6)
C10 0.0123(7) 0.0138(8) 0.0131(7) -0.0006(6) -0.0021(6) -0.0017(6)
C11 0.0136(8) 0.0097(7) 0.0092(7) -0.0010(6) 0.0020(6) 0.0003(6)
C12 0.0114(7) 0.0143(7) 0.0161(7) 0.0027(6) -0.0035(6) 0.0008(6)
C13 0.0122(8) 0.0258(9) 0.0252(9) 0.0004(8) -0.0040(7) -0.0005(7)
C14 0.0131(7) 0.0185(8) 0.0243(8) -0.0012(7) 0.0051(6) -0.0046(7)
C15 0.0137(8) 0.0202(9) 0.0238(8) 0.0000(7) 0.0064(6) -0.0004(7)
C16 0.0154(8) 0.0310(9) 0.0306(9) -0.0065(8) 0.0053(7) -0.0022(7)
N21 0.0172(6) 0.0093(6) 0.0140(6) -0.0006(4) 0.0046(5) 0.0010(6)
O1 0.0242(6) 0.0131(6) 0.0169(6) -0.0004(5) 0.0030(5) 0.0017(5)

loop_
_atom_type_symbol
_atom_type_description
_atom_type_scat_dispersion_real
_atom_type_scat_dispersion_imag
_atom_type_scat_source
C C 0.0181 0.0091 'International Tables Vol C Tables 4.2.6.8 and 6.1.1.4'
H H 0.0000 0.0000 'International Tables Vol C Tables 4.2.6.8 and 6.1.1.4'
Br Br -0.6763 1.2805 'International Tables Vol C Tables 4.2.6.8 and 6.1.1.4'
N N 0.0311 0.0180 'International Tables Vol C Tables 4.2.6.8 and 6.1.1.4'
O O 0.0492 0.0322 'International Tables Vol C Tables 4.2.6.8 and 6.1.1.4'

loop_
_geom_angle_atom_site_label_1
_geom_angle_atom_site_label_2
_geom_angle_atom_site_label_3
_geom_angle
N21 C1 C2 109.63(13)
N21 C1 H1A 109.7
C2 C1 H1A 109.7
N21 C1 H1B 109.7
C2 C1 H1B 109.7
H1A C1 H1B 108.2
C1 C2 C3 113.07(13)
C1 C2 H2A 109.0
C3 C2 H2A 109.0
C1 C2 H2B 109.0
C3 C2 H2B 109.0
H2A C2 H2B 107.8
C4 C3 C2 116.30(13)
C4 C3 H3A 108.2
C2 C3 H3A 108.2
C4 C3 H3B 108.2
C2 C3 H3B 108.2
H3A C3 H3B 107.4
C3 C4 C11 111.28(13)
C3 C4 C5 109.82(12)
C11 C4 C5 114.36(12)
C3 C4 C14 117.04(13)
C11 C4 C14 92.93(11)
C5 C4 C14 110.68(13)
O1 C5 C6 106.46(13)
O1 C5 C4 112.07(13)
C6 C5 C4 116.25(12)
O1 C5 H5 107.2
C6 C5 H5 107.2
C4 C5 H5 107.2
C7 C6 C5 117.58(13)
C7 C6 H6A 107.9
C5 C6 H6A 107.9
C7 C6 H6B 107.9
C5 C6 H6B 107.9
H6A C6 H6B 107.2
C8 C7 C12 110.82(13)
C8 C7 C6 113.05(14)
C12 C7 C6 109.78(13)
C8 C7 H7 107.7
C12 C7 H7 107.7
C6 C7 H7 107.7
C7 C8 C9 111.01(13)
C7 C8 H8A 109.4
C9 C8 H8A 109.4
C7 C8 H8B 109.4
C9 C8 H8B 109.4
H8A C8 H8B 108.0
C16 C9 C8 112.64(14)
C16 C9 C10 109.62(13)
C8 C9 C10 110.55(13)
C16 C9 H9 108.0
C8 C9 H9 108.0
C10 C9 H9 108.0
C11 C10 C9 114.10(13)
C11 C10 H10A 108.7
C9 C10 H10A 108.7
C11 C10 H10B 108.7
C9 C10 H10B 108.7
H10A C10 H10B 107.6
C10 C11 N21 109.62(12)
C10 C11 C4 122.13(14)
N21 C11 C4 98.99(11)
C10 C11 C12 113.92(12)
N21 C11 C12 109.19(12)
C4 C11 C12 101.57(12)
C7 C12 C11 107.39(12)
C7 C12 C13 109.81(13)
C11 C12 C13 104.71(12)
C7 C12 H12 111.5
C11 C12 H12 111.5
C13 C12 H12 111.5
C14 C13 C12 101.96(13)
C14 C13 H13A 111.4
C12 C13 H13A 111.4
C14 C13 H13B 111.4
C12 C13 H13B 111.4
H13A C13 H13B 109.2
C15 C14 C13 103.15(14)
C15 C14 C4 104.07(12)
C13 C14 C4 103.06(12)
C15 C14 H14 115.0
C13 C14 H14 115.0
C4 C14 H14 115.0
N21 C15 C14 102.18(12)
N21 C15 H15A 111.3
C14 C15 H15A 111.3
N21 C15 H15B 111.3
C14 C15 H15B 111.3
H15A C15 H15B 109.2
C9 C16 H16A 109.5
C9 C16 H16B 109.5
H16A C16 H16B 109.5
C9 C16 H16C 109.5
H16A C16 H16C 109.5
H16B C16 H16C 109.5
C1 N21 C15 109.19(12)
C1 N21 C11 112.76(12)
C15 N21 C11 105.13(11)
C1 N21 H21 111.8(13)
C15 N21 H21 108.8(15)
C11 N21 H21 108.9(13)
C5 O1 H1 105.8(15)

loop_
_geom_bond_atom_site_label_1
_geom_bond_atom_site_label_2
_geom_bond_distance
C1 N21 1.498(2)
C1 C2 1.528(2)
C1 H1A 0.9900
C1 H1B 0.9900
C2 C3 1.539(2)
C2 H2A 0.9900
C2 H2B 0.9900
C3 C4 1.533(2)
C3 H3A 0.9900
C3 H3B 0.9900
C4 C11 1.5387(19)
C4 C5 1.5671(19)
C4 C14 1.578(2)
C5 O1 1.431(2)
C5 C6 1.557(2)
C5 H5 1.0000
C6 C7 1.555(2)
C6 H6A 0.9900
C6 H6B 0.9900
C7 C8 1.523(2)
C7 C12 1.528(2)
C7 H7 1.0000
C8 C9 1.523(2)
C8 H8A 0.9900
C8 H8B 0.9900
C9 C16 1.521(2)
C9 C10 1.530(2)
C9 H9 1.0000
C10 C11 1.520(2)
C10 H10A 0.9900
C10 H10B 0.9900
C11 N21 1.5385(18)
C11 C12 1.540(2)
C12 C13 1.550(2)
C12 H12 1.0000
C13 C14 1.537(2)
C13 H13A 0.9900
C13 H13B 0.9900
C14 C15 1.531(2)
C14 H14 1.0000
C15 N21 1.519(2)
C15 H15A 0.9900
C15 H15B 0.9900
C16 H16A 0.9800
C16 H16B 0.9800
C16 H16C 0.9800
N21 H21 0.88(2)
O1 H1 0.80(2)

loop_
_geom_hbond_atom_site_label_D
_geom_hbond_atom_site_label_H
_geom_hbond_atom_site_label_A
_geom_hbond_distance_DH
_geom_hbond_distance_HA
_geom_hbond_distance_DA
_geom_hbond_angle_DHA
_geom_hbond_site_symmetry_A
N21 H21 Br1 0.88(2) 2.29(2) 3.1728(12) 178.3(18) 1_565
O1 H1 Br1 0.80(2) 2.52(2) 3.3162(13) 174(2) .

loop_
_geom_torsion_atom_site_label_1
_geom_torsion_atom_site_label_2
_geom_torsion_atom_site_label_3
_geom_torsion_atom_site_label_4
_geom_torsion
N21 C1 C2 C3 40.1(2)
C1 C2 C3 C4 -35.4(2)
C2 C3 C4 C11 50.1(2)
C2 C3 C4 C5 177.78(14)
C2 C3 C4 C14 -55.0(2)
C3 C4 C5 O1 -31.50(18)
C11 C4 C5 O1 94.41(15)
C14 C4 C5 O1 -162.23(12)
C3 C4 C5 C6 -154.25(15)
C11 C4 C5 C6 -28.3(2)
C14 C4 C5 C6 75.02(17)
O1 C5 C6 C7 -113.45(15)
C4 C5 C6 C7 12.2(2)
C5 C6 C7 C8 94.35(18)
C5 C6 C7 C12 -30.0(2)
C12 C7 C8 C9 62.88(17)
C6 C7 C8 C9 -60.85(18)
C7 C8 C9 C16 -177.37(14)
C7 C8 C9 C10 -54.35(17)
C16 C9 C10 C11 172.64(14)
C8 C9 C10 C11 47.88(17)
C9 C10 C11 N21 -171.87(12)
C9 C10 C11 C4 73.32(18)
C9 C10 C11 C12 -49.20(18)
C3 C4 C11 C10 56.32(18)
C5 C4 C11 C10 -68.83(19)
C14 C4 C11 C10 176.88(13)
C3 C4 C11 N21 -63.73(15)
C5 C4 C11 N21 171.13(13)
C14 C4 C11 N21 56.83(12)
C3 C4 C11 C12 -175.57(13)
C5 C4 C11 C12 59.29(16)
C14 C4 C11 C12 -55.01(12)
C8 C7 C12 C11 -60.35(16)
C6 C7 C12 C11 65.24(16)
C8 C7 C12 C13 -173.65(13)
C6 C7 C12 C13 -48.07(17)
C10 C11 C12 C7 53.76(16)
N21 C11 C12 C7 176.66(12)
C4 C11 C12 C7 -79.45(14)
C10 C11 C12 C13 170.46(13)
N21 C11 C12 C13 -66.64(15)
C4 C11 C12 C13 37.25(15)
C7 C12 C13 C14 113.42(14)
C11 C12 C13 C14 -1.61(16)
C12 C13 C14 C15 74.38(14)
C12 C13 C14 C4 -33.71(15)
C3 C4 C14 C15 63.42(17)
C11 C4 C14 C15 -52.31(14)
C5 C4 C14 C15 -169.75(12)
C3 C4 C14 C13 170.81(14)
C11 C4 C14 C13 55.08(13)
C5 C4 C14 C13 -62.35(15)
C13 C14 C15 N21 -80.85(14)
C4 C14 C15 N21 26.48(15)
C2 C1 N21 C15 52.05(17)
C2 C1 N21 C11 -64.42(17)
C14 C15 N21 C1 -110.75(14)
C14 C15 N21 C11 10.47(15)
C10 C11 N21 C1 -54.47(16)
C4 C11 N21 C1 74.43(14)
C12 C11 N21 C1 -179.91(12)
C10 C11 N21 C15 -173.34(13)
C4 C11 N21 C15 -44.44(14)
C12 C11 N21 C15 61.23(14)
